data_4511829
loop_
_publ_author_name
'da Silva, Cec\'ilia C. P.'
'Pepino, Rebeka de O.'
'de Melo, Cristiane C.'
'Tenorio, Juan C.'
'Ellena, Javier'

_publ_section_title
;
 Controlled Synthesis of New 5-Fluorocytosine Cocrystals Based on the
 pKaRule
;
_journal_issue 9
_journal_name_full 'Crystal Growth &amp; Design'
_journal_page_first 4383
_journal_paper_doi 10.1021/cg500502j
_journal_volume 14
_journal_year 2014
_chemical_formula_moiety 'C4 H4 F N3 O, C4 H3 F N2 O2 '
_chemical_formula_sum 'C8 H7 F2 N5 O3'
_chemical_formula_weight 259.19
_chemical_name_systematic
;
 ?
;
_space_group_IT_number 14
_symmetry_cell_setting monoclinic
_symmetry_space_group_name_Hall '-P 2ybc'
_symmetry_space_group_name_H-M 'P 1 21/c 1'
_atom_sites_solution_hydrogens mixed
_cell_angle_alpha 90
_cell_angle_beta 138.2820(10)
_cell_angle_gamma 90
_cell_formula_units_Z 4
_cell_length_a 15.0176(3)
_cell_length_b 3.56040(10)
_cell_length_c 27.3113(4)
_cell_measurement_reflns_used 2307
_cell_measurement_temperature 100.0(2)
_cell_measurement_theta_max 66.4492
_cell_measurement_theta_min 6.1455
_cell_volume 971.78(4)
_computing_cell_refinement 'SAINT V7.68A integration software'
_computing_data_collection 'Bruker APEX2 software'
_computing_data_reduction 'SORTAV (Blessing, 1995)'
_computing_structure_refinement 'SHELXL-2013 (Sheldrick, 2013)'
_diffrn_ambient_temperature 100.0(2)
_diffrn_measured_fraction_theta_full 0.929
_diffrn_measured_fraction_theta_max 0.947
_diffrn_measurement_device_type 'Bruker APEX-II'
_diffrn_measurement_method '\f or \w oscillation scans'
_diffrn_radiation_monochromator graphite
_diffrn_radiation_type CuK\a
_diffrn_radiation_wavelength 1.54178
_diffrn_reflns_av_R_equivalents 0.0284
_diffrn_reflns_Laue_measured_fraction_full 0.929
_diffrn_reflns_Laue_measured_fraction_max 0.947
_diffrn_reflns_limit_h_max 17
_diffrn_reflns_limit_h_min -17
_diffrn_reflns_limit_k_max 3
_diffrn_reflns_limit_k_min -4
_diffrn_reflns_limit_l_max 32
_diffrn_reflns_limit_l_min -31
_diffrn_reflns_number 5219
_diffrn_reflns_point_group_measured_fraction_full 0.929
_diffrn_reflns_point_group_measured_fraction_max 0.947
_diffrn_reflns_theta_full 67.5
_diffrn_reflns_theta_max 66.685
_diffrn_reflns_theta_min 3.332
_diffrn_source 'sealed x-ray tube'
_exptl_absorpt_coefficient_mu 1.439
_exptl_absorpt_correction_T_max 0.753
_exptl_absorpt_correction_T_min 0.648
_exptl_absorpt_correction_type multi-scan
_exptl_absorpt_process_details
;
SADABS-2008/1 - Bruker AXS area detector scaling and absorption correction
;
_exptl_crystal_colour colourless
_exptl_crystal_density_diffrn 1.772
_exptl_crystal_density_method 'not measured'
_exptl_crystal_description needle
_exptl_crystal_F_000 528
_exptl_crystal_size_max 0.24
_exptl_crystal_size_mid 0.03
_exptl_crystal_size_min 0.03
_refine_diff_density_max 0.199
_refine_diff_density_min -0.247
_refine_diff_density_rms 0.049
_refine_ls_extinction_method none
_refine_ls_goodness_of_fit_ref 1.069
_refine_ls_hydrogen_treatment mixed
_refine_ls_matrix_type full
_refine_ls_number_parameters 169
_refine_ls_number_reflns 1628
_refine_ls_number_restraints 0
_refine_ls_restrained_S_all 1.069
_refine_ls_R_factor_all 0.0359
_refine_ls_R_factor_gt 0.0312
_refine_ls_shift/su_max 0
_refine_ls_shift/su_mean 0
_refine_ls_structure_factor_coef Fsqd
_refine_ls_weighting_details 'w=1/[\s^2^(Fo^2^)+(0.0520P)^2^+0.2374P] where P=(Fo^2^+2Fc^2^)/3'
_refine_ls_weighting_scheme calc
_refine_ls_wR_factor_ref 0.0879
_reflns_number_gt 1434
_reflns_number_total 1628
_reflns_threshold_expression 'I > 2\s(I)'
_cod_data_source_file cg500502j_si_001.cif
_cod_data_source_block 5FU
_cod_depositor_comments 'Adding full bibliography for 4511824--4511829.cif.'
_cod_original_sg_symbol_H-M 'P 21/c'
_cod_database_code 4511829

loop_
_symmetry_equiv_pos_as_xyz
'x, y, z'
'-x, y+1/2, -z+1/2'
'-x, -y, -z'
'x, -y-1/2, z-1/2'

loop_
_atom_site_label
_atom_site_fract_x
_atom_site_fract_y
_atom_site_fract_z
_atom_site_U_iso_or_equiv
_atom_site_adp_type
_atom_site_calc_flag
_atom_site_occupancy
_atom_site_type_symbol
F51 0.47242(8) 0.7775(3) 0.27891(5) 0.0197(2) Uani d 1 F
F51' 0.11367(9) 0.3010(3) 0.28965(5) 0.0242(3) Uani d 1 F
O41' 0.37181(10) 0.0663(3) 0.40733(6) 0.0200(3) Uani d 1 O
O21' 0.36714(10) 0.4364(4) 0.56569(6) 0.0225(3) Uani d 1 O
N41 0.33824(14) 0.4396(4) 0.29737(7) 0.0200(3) Uani d 1 N
N3 0.14703(12) 0.3875(4) 0.17142(7) 0.0167(3) Uani d 1 N
N1 0.15671(12) 0.5901(4) 0.09302(7) 0.0168(3) Uani d 1 N
H1 0.1172 0.6134 0.049 0.02 Uiso calc 1 H
O21 -0.03160(10) 0.3349(3) 0.04658(5) 0.0196(3) Uani d 1 O
N1' 0.17588(12) 0.4983(4) 0.44220(7) 0.0177(3) Uani d 1 N
H1' 0.1328 0.5866 0.4493 0.021 Uiso calc 1 H
N3' 0.36734(12) 0.2471(4) 0.48579(7) 0.0163(3) Uani d 1 N
H3' 0.4489 0.1736 0.5224 0.02 Uiso calc 1 H
C4 0.27483(15) 0.4953(4) 0.22929(8) 0.0156(3) Uani d 1 C
C2 0.08818(14) 0.4349(5) 0.10343(8) 0.0160(3) Uani d 1 C
C6 0.28591(15) 0.7085(5) 0.15072(8) 0.0162(3) Uani d 1 C
H6 0.3316 0.8136 0.1432 0.019 Uiso calc 1 H
C5 0.34446(14) 0.6688(5) 0.21826(8) 0.0160(3) Uani d 1 C
C2' 0.30656(14) 0.3974(5) 0.50229(8) 0.0166(3) Uani d 1 C
C4' 0.31010(15) 0.2040(4) 0.41672(8) 0.0164(3) Uani d 1 C
C5' 0.17367(15) 0.3305(5) 0.35833(8) 0.0176(3) Uani d 1 C
C6' 0.10985(15) 0.4666(5) 0.37149(8) 0.0178(4) Uani d 1 C
H6' 0.0207 0.5393 0.3325 0.021 Uiso calc 1 H
H41A 0.2964(19) 0.317(6) 0.3027(10) 0.027 Uiso d 1 H
H41B 0.421(2) 0.493(6) 0.3343(11) 0.027 Uiso d 1 H

loop_
_atom_site_aniso_label
_atom_site_aniso_U_11
_atom_site_aniso_U_22
_atom_site_aniso_U_33
_atom_site_aniso_U_12
_atom_site_aniso_U_13
_atom_site_aniso_U_23
F51 0.0128(4) 0.0264(6) 0.0160(4) -0.0033(4) 0.0095(4) -0.0017(4)
F51' 0.0187(5) 0.0375(7) 0.0152(4) 0.0020(4) 0.0123(4) -0.0008(4)
O41' 0.0189(5) 0.0253(7) 0.0213(5) 0.0036(5) 0.0166(5) 0.0014(5)
O21' 0.0192(5) 0.0321(8) 0.0165(5) 0.0025(5) 0.0135(5) -0.0009(5)
N41 0.0155(6) 0.0278(9) 0.0158(7) -0.0034(6) 0.0114(6) -0.0011(6)
N3 0.0150(6) 0.0181(8) 0.0175(6) -0.0002(5) 0.0122(6) 0.0002(5)
N1 0.0153(6) 0.0205(8) 0.0157(6) -0.0008(5) 0.0119(5) 0.0012(5)
O21 0.0137(5) 0.0266(7) 0.0162(5) -0.0041(5) 0.0105(5) -0.0006(5)
N1' 0.0163(6) 0.0220(8) 0.0183(6) 0.0017(5) 0.0139(6) -0.0005(5)
N3' 0.0124(6) 0.0201(8) 0.0147(6) 0.0029(5) 0.0095(5) 0.0020(5)
C4 0.0173(7) 0.0125(9) 0.0189(7) 0.0023(6) 0.0141(6) 0.0007(6)
C2 0.0160(7) 0.0142(9) 0.0196(7) 0.0005(6) 0.0138(7) 0.0004(6)
C6 0.0155(7) 0.0144(9) 0.0209(8) 0.0001(6) 0.0143(7) 0.0007(6)
C5 0.0117(7) 0.0161(9) 0.0174(7) -0.0010(6) 0.0100(6) -0.0023(6)
C2' 0.0173(7) 0.0154(9) 0.0192(8) -0.0001(6) 0.0143(7) 0.0001(6)
C4' 0.0188(7) 0.0137(9) 0.0197(7) -0.0030(6) 0.0153(7) -0.0011(6)
C5' 0.0182(7) 0.0198(10) 0.0149(7) -0.0016(6) 0.0124(7) -0.0015(6)
C6' 0.0144(7) 0.0188(9) 0.0173(7) -0.0004(6) 0.0110(6) 0.0015(6)

loop_
_atom_type_symbol
_atom_type_description
_atom_type_scat_dispersion_real
_atom_type_scat_dispersion_imag
_atom_type_scat_source
C C 0.0181 0.0091 'International Tables Vol C Tables 4.2.6.8 and 6.1.1.4'
H H 0 0 'International Tables Vol C Tables 4.2.6.8 and 6.1.1.4'
N N 0.0311 0.018 'International Tables Vol C Tables 4.2.6.8 and 6.1.1.4'
O O 0.0492 0.0322 'International Tables Vol C Tables 4.2.6.8 and 6.1.1.4'
F F 0.0727 0.0534 'International Tables Vol C Tables 4.2.6.8 and 6.1.1.4'

loop_
_geom_angle_atom_site_label_1
_geom_angle_atom_site_label_2
_geom_angle_atom_site_label_3
_geom_angle
C4 N41 H41A 117.5(13)
C4 N41 H41B 120.9(13)
H41A N41 H41B 120.9(18)
C4 N3 C2 118.61(12)
C6 N1 C2 121.69(13)
C6 N1 H1 119.2
C2 N1 H1 119.2
C2' N1' C6' 123.53(12)
C2' N1' H1' 118.2
C6' N1' H1' 118.2
C4' N3' C2' 126.60(13)
C4' N3' H3' 116.7
C2' N3' H3' 116.7
N41 C4 N3 120.50(14)
N41 C4 C5 119.22(14)
N3 C4 C5 120.28(13)
O21 C2 N3 121.72(13)
O21 C2 N1 117.26(13)
N3 C2 N1 121.01(13)
C5 C6 N1 117.79(13)
C5 C6 H6 121.1
N1 C6 H6 121.1
C6 C5 F51 122.05(13)
C6 C5 C4 120.54(14)
F51 C5 C4 117.37(13)
O21' C2' N1' 123.70(13)
O21' C2' N3' 121.87(13)
N1' C2' N3' 114.43(12)
O41' C4' N3' 122.09(14)
O41' C4' C5' 124.35(14)
N3' C4' C5' 113.56(13)
C6' C5' F51' 122.15(14)
C6' C5' C4' 121.88(14)
F51' C5' C4' 115.97(13)
C5' C6' N1' 119.94(13)
C5' C6' H6' 120
N1' C6' H6' 120

loop_
_geom_bond_atom_site_label_1
_geom_bond_atom_site_label_2
_geom_bond_distance
F51 C5 1.3545(17)
F51' C5' 1.3483(17)
O41' C4' 1.2326(19)
O21' C2' 1.2221(18)
N41 C4 1.327(2)
N41 H41A 0.86(2)
N41 H41B 0.85(2)
N3 C4 1.342(2)
N3 C2 1.3445(19)
N1 C6 1.364(2)
N1 C2 1.3718(19)
N1 H1 0.86
O21 C2 1.2664(18)
N1' C2' 1.3659(19)
N1' C6' 1.3664(18)
N1' H1' 0.86
N3' C4' 1.379(2)
N3' C2' 1.3916(19)
N3' H3' 0.86
C4 C5 1.427(2)
C6 C5 1.332(2)
C6 H6 0.93
C4' C5' 1.437(2)
C5' C6' 1.340(2)
C6' H6' 0.93

loop_
_geom_torsion_atom_site_label_1
_geom_torsion_atom_site_label_2
_geom_torsion_atom_site_label_3
_geom_torsion_atom_site_label_4
_geom_torsion
C2 N3 C4 N41 -177.27(15)
C2 N3 C4 C5 2.2(2)
C4 N3 C2 O21 179.13(15)
C4 N3 C2 N1 0.0(2)
C6 N1 C2 O21 179.62(14)
C6 N1 C2 N3 -1.2(2)
C2 N1 C6 C5 0.0(2)
N1 C6 C5 F51 179.90(14)
N1 C6 C5 C4 2.2(2)
N41 C4 C5 C6 176.09(15)
N3 C4 C5 C6 -3.4(2)
N41 C4 C5 F51 -1.7(2)
N3 C4 C5 F51 178.76(13)
C6' N1' C2' O21' 177.61(16)
C6' N1' C2' N3' -1.8(2)
C4' N3' C2' O21' -177.40(15)
C4' N3' C2' N1' 2.1(2)
C2' N3' C4' O41' -179.79(15)
C2' N3' C4' C5' -0.4(2)
O41' C4' C5' C6' 177.69(16)
N3' C4' C5' C6' -1.7(2)
O41' C4' C5' F51' -1.8(2)
N3' C4' C5' F51' 178.83(13)
F51' C5' C6' N1' -178.62(14)
C4' C5' C6' N1' 2.0(3)
C2' N1' C6' C5' -0.1(2)
